data_7154820
loop_
_publ_author_name
'Kim, Eunsun'
'Felouat, Abdellah'
'Zaborova, Elena'
'Ribierre, Jean-Charles'
'Wu, Jeong Weon'
'Senatore, S\'ebastien'
'Matthews, C\'edric'
'Lenne, Pierre-Fran\,cois'
'Baffert, Carole'
'Karapetyan, Artak'
'Giorgi, Michel'
'Jacquemin, Denis'
'Ponce-Vargas, Miguel'
'Guennic, Boris Le'
'Fages, Fr\'ed\'eric'
'D'Al\'eo, Anthony'

_publ_section_title
;
 Borondifluoride complexes of hemicurcuminoids as bio-inspired push-pull
 dyes for bioimaging.
;
_journal_issue 4
_journal_name_full 'Organic &amp; biomolecular chemistry'
_journal_page_first 1311
_journal_page_last 1324
_journal_paper_doi 10.1039/c5ob02295a
_journal_volume 14
_journal_year 2016
_chemical_compound_source 'synthesis as described'
_chemical_formula_moiety 'C22.12 H12 B Cl0.38 F5 O2'
_chemical_formula_sum 'C22.12 H12 B Cl0.38 F5 O2'
_chemical_formula_weight 428.92
_chemical_melting_point 497.1(10)
_chemical_name_systematic (E)-2,2-difluoro-6-(2-(pyren-1-yl)vinyl)-4-(trifluoromethyl)-2H-1,3,2-dioxaborinin-1-ium-2-uide
_space_group_IT_number 15
_symmetry_cell_setting monoclinic
_symmetry_Int_Tables_number 15
_symmetry_space_group_name_Hall '-C 2yc'
_symmetry_space_group_name_H-M 'C 1 2/c 1'
_atom_sites_solution_hydrogens geom
_audit_conform_dict_location ftp://ftp.iucr.org/pub/cif_core.dic
_audit_conform_dict_name cif_core.dic
_audit_conform_dict_version 2.4.3
_audit_creation_date 2013-10-03T15:28:47-00:00
_audit_creation_method 'WinGX routine CIF_UPDATE'
_audit_update_record
;
2015-10-18 deposited with the CCDC.
2015-12-01 downloaded from the CCDC.
;
_cell_angle_alpha 90
_cell_angle_beta 95.233(7)
_cell_angle_gamma 90
_cell_formula_units_Z 8
_cell_length_a 21.523(1)
_cell_length_b 13.3264(9)
_cell_length_c 14.604(1)
_cell_measurement_reflns_used 19024
_cell_measurement_temperature 293(2)
_cell_measurement_theta_max 28.589
_cell_measurement_theta_min 2.333
_cell_measurement_wavelength 0.71073
_cell_volume 4171.3(4)
_computing_molecular_graphics 'Ortep-3 for Windows (Farrugia, 1997)'
_computing_publication_material 'WinGX publication routines (Farrugia, 1999)'
_computing_structure_refinement 'SHELXL-2013 (Sheldrick, 2013)'
_computing_structure_solution 'SHELXS-97 (Sheldrick, 2008)'
_diffrn_ambient_temperature 293(2)
_diffrn_measured_fraction_theta_full 0.996
_diffrn_measured_fraction_theta_max 0.943
_diffrn_measurement_device_type KappaCCD
_diffrn_measurement_method 'Omega + Phi scan'
_diffrn_radiation_probe x-ray
_diffrn_radiation_type MoK\a
_diffrn_radiation_wavelength 0.71073
_diffrn_reflns_av_R_equivalents 0.1260
_diffrn_reflns_laue_measured_fraction_full 0.996
_diffrn_reflns_laue_measured_fraction_max 0.943
_diffrn_reflns_limit_h_max 28
_diffrn_reflns_limit_h_min 0
_diffrn_reflns_limit_k_max 17
_diffrn_reflns_limit_k_min 0
_diffrn_reflns_limit_l_max 18
_diffrn_reflns_limit_l_min -18
_diffrn_reflns_number 19024
_diffrn_reflns_point_group_measured_fraction_full 0.996
_diffrn_reflns_point_group_measured_fraction_max 0.943
_diffrn_reflns_theta_full 26
_diffrn_reflns_theta_max 28.589
_diffrn_reflns_theta_min 2.333
_diffrn_standards_number 0
_exptl_absorpt_coefficient_mu 0.163
_exptl_absorpt_correction_T_max 0.987
_exptl_absorpt_correction_T_min 0.987
_exptl_absorpt_correction_type multi-scan
_exptl_absorpt_process_details
;
 R.H. Blessing, Acta Cryst. (1995), A51, 33-38
;
_exptl_crystal_colour red
_exptl_crystal_density_diffrn 1.366
_exptl_crystal_density_method 'not measured'
_exptl_crystal_description plate
_exptl_crystal_F_000 1737
_exptl_crystal_recrystallization_method 'Re-crystallisation from solvent: dichloromethane'
_exptl_crystal_size_max 0.26
_exptl_crystal_size_mid 0.14
_exptl_crystal_size_min 0.04
_refine_diff_density_max 0.26
_refine_diff_density_min -0.354
_refine_diff_density_rms 0.063
_refine_ls_extinction_method none
_refine_ls_goodness_of_fit_ref 0.922
_refine_ls_hydrogen_treatment noref
_refine_ls_matrix_type full
_refine_ls_number_constraints 0
_refine_ls_number_parameters 289
_refine_ls_number_reflns 5015
_refine_ls_number_restraints 0
_refine_ls_restrained_S_all 0.922
_refine_ls_R_factor_all 0.2664
_refine_ls_R_factor_gt 0.111
_refine_ls_shift/su_max 0
_refine_ls_shift/su_mean 0
_refine_ls_structure_factor_coef Fsqd
_refine_ls_weighting_details 'w=1/[\s^2^(Fo^2^)+(0.1735P)^2^] where P=(Fo^2^+2Fc^2^)/3'
_refine_ls_weighting_scheme calc
_refine_ls_wR_factor_gt 0.2749
_refine_ls_wR_factor_ref 0.3379
_reflns_number_gt 1654
_reflns_number_total 5015
_reflns_threshold_expression 'I > 2\s(I)'
_cod_data_source_file c5ob02295a2.cif
_cod_data_source_block ad759
_cod_depositor_comments
;
The following automatic conversions were performed:

'_chemical_melting_point' value '223-225\%C' was changed to
'497.1(10)' - it was converted from degrees Celsius(C) to Kelvins(K),
the average value was taken and precision was estimated.

Automatic conversion script
Id: cif_fix_values 4268 2015-11-12 08:31:59Z antanas 

 Adding full bibliography for 7154817--7154821.cif.
;
_cod_original_sg_symbol_H-M 'C 2/c'
_cod_database_code 7154820
_audit_block_doi 10.5517/cc11g2dz

loop_
_symmetry_equiv_pos_as_xyz
'x, y, z'
'-x, y, -z+1/2'
'x+1/2, y+1/2, z'
'-x+1/2, y+1/2, -z+1/2'
'-x, -y, -z'
'x, -y, z-1/2'
'-x+1/2, -y+1/2, -z'
'x+1/2, -y+1/2, z-1/2'

loop_
_atom_site_label
_atom_site_type_symbol
_atom_site_fract_x
_atom_site_fract_y
_atom_site_fract_z
_atom_site_U_iso_or_equiv
_atom_site_adp_type
_atom_site_occupancy
_atom_site_calc_flag
C1 C 0.3582(4) 0.4466(7) 0.3754(6) 0.136(3) Uani 1 d
C2 C 0.2963(3) 0.4178(5) 0.3298(4) 0.1000(18) Uani 1 d
C3 C 0.2541(2) 0.4888(4) 0.2992(3) 0.0811(14) Uani 1 d
H3 H 0.2636 0.5567 0.3047 0.097 Uiso 1 calc
C4 C 0.1958(2) 0.4568(4) 0.2594(3) 0.0690(12) Uani 1 d
C5 C 0.1473(2) 0.5263(3) 0.2291(3) 0.0662(12) Uani 1 d
H5 H 0.1546 0.5946 0.2379 0.079 Uiso 1 calc
C6 C 0.0918(2) 0.4968(3) 0.1887(2) 0.0648(12) Uani 1 d
H6 H 0.0856 0.4278 0.1837 0.078 Uiso 1 calc
C7 C 0.0408(2) 0.5590(3) 0.1523(2) 0.0620(11) Uani 1 d
C8 C 0.0472(2) 0.6643(3) 0.1537(3) 0.0683(12) Uani 1 d
H8 H 0.0843 0.6926 0.1794 0.082 Uiso 1 calc
C9 C 0.0003(2) 0.7254(3) 0.1182(3) 0.0726(13) Uani 1 d
H9 H 0.006 0.7946 0.1203 0.087 Uiso 1 calc
C10 C -0.0568(2) 0.6859(3) 0.0783(3) 0.0655(11) Uani 1 d
C11 C -0.1051(2) 0.7485(4) 0.0376(3) 0.0798(14) Uani 1 d
H11 H -0.0992 0.8176 0.037 0.096 Uiso 1 calc
C12 C -0.1590(2) 0.7097(4) -0.0001(3) 0.0815(14) Uani 1 d
H12 H -0.1897 0.753 -0.0257 0.098 Uiso 1 calc
C13 C -0.1710(2) 0.6043(3) -0.0024(3) 0.0677(12) Uani 1 d
C14 C -0.2255(2) 0.5637(4) -0.0402(3) 0.0812(14) Uani 1 d
H14 H -0.2572 0.6058 -0.0649 0.097 Uiso 1 calc
C15 C -0.2344(3) 0.4613(5) -0.0424(3) 0.0922(16) Uani 1 d
H15 H -0.2713 0.4349 -0.0704 0.111 Uiso 1 calc
C16 C -0.1898(3) 0.3993(4) -0.0044(3) 0.0816(14) Uani 1 d
H16 H -0.1973 0.3306 -0.0048 0.098 Uiso 1 calc
C17 C -0.1326(2) 0.4351(4) 0.0357(3) 0.0701(12) Uani 1 d
C18 C -0.0841(2) 0.3734(4) 0.0744(3) 0.0720(12) Uani 1 d
H18 H -0.09 0.3043 0.0737 0.086 Uiso 1 calc
C19 C -0.0292(2) 0.4106(3) 0.1125(3) 0.0720(13) Uani 1 d
H19 H 0.0012 0.3666 0.1379 0.086 Uiso 1 calc
C20 C -0.0167(2) 0.5158(3) 0.1147(3) 0.0622(11) Uani 1 d
C21 C -0.0652(2) 0.5805(3) 0.0767(3) 0.0629(11) Uani 1 d
C22 C -0.1230(2) 0.5405(3) 0.0368(3) 0.0679(12) Uani 1 d
B1 B 0.2315(4) 0.2813(5) 0.2766(5) 0.099(2) Uani 1 d
O1 O 0.2878(2) 0.3224(3) 0.3244(3) 0.1204(15) Uani 1 d
O2 O 0.18472(15) 0.3614(2) 0.2489(2) 0.0824(10) Uani 1 d
F1 F 0.24668(17) 0.2363(2) 0.1975(2) 0.1249(13) Uani 1 d
F2 F 0.20452(19) 0.2176(3) 0.3334(3) 0.1362(14) Uani 1 d
F3 F 0.4031(2) 0.4229(4) 0.3215(4) 0.182(2) Uani 1 d
F4 F 0.3740(2) 0.3956(4) 0.4510(3) 0.186(2) Uani 1 d
F5 F 0.3652(2) 0.5413(4) 0.3946(4) 0.210(3) Uani 1 d
C23 C 0.0346(18) 0.176(2) 0.251(2) 0.099(11) Uani 0.175 d
Cl1 Cl -0.0115(13) 0.1157(19) 0.1593(15) 0.58(2) Uani 0.35 d

loop_
_atom_site_aniso_label
_atom_site_aniso_U_11
_atom_site_aniso_U_22
_atom_site_aniso_U_33
_atom_site_aniso_U_23
_atom_site_aniso_U_13
_atom_site_aniso_U_12
C1 0.107(6) 0.114(6) 0.176(7) -0.024(5) -0.041(6) 0.040(5)
C2 0.108(5) 0.088(5) 0.098(4) -0.008(3) -0.028(3) 0.034(4)
C3 0.087(4) 0.068(3) 0.087(3) -0.005(3) -0.005(3) 0.011(3)
C4 0.080(3) 0.067(3) 0.059(2) 0.000(2) 0.003(2) 0.012(3)
C5 0.087(3) 0.051(3) 0.059(2) 0.0021(19) 0.003(2) 0.005(2)
C6 0.084(3) 0.055(3) 0.056(2) 0.0020(19) 0.008(2) 0.000(2)
C7 0.081(3) 0.056(3) 0.050(2) 0.0021(19) 0.009(2) 0.006(2)
C8 0.069(3) 0.057(3) 0.076(3) 0.005(2) -0.006(2) 0.003(2)
C9 0.079(3) 0.052(3) 0.085(3) -0.005(2) 0.003(3) -0.001(2)
C10 0.078(3) 0.052(3) 0.067(3) 0.001(2) 0.005(2) 0.007(2)
C11 0.083(4) 0.061(3) 0.094(3) -0.001(2) -0.002(3) 0.008(3)
C12 0.080(4) 0.078(4) 0.086(3) -0.004(3) 0.001(3) 0.022(3)
C13 0.081(3) 0.066(3) 0.056(2) -0.003(2) 0.004(2) 0.008(3)
C14 0.080(4) 0.084(4) 0.077(3) -0.017(3) -0.008(2) 0.012(3)
C15 0.082(4) 0.117(5) 0.074(3) -0.014(3) -0.005(3) -0.008(4)
C16 0.097(4) 0.080(4) 0.068(3) -0.006(2) 0.007(3) -0.015(3)
C17 0.087(3) 0.064(3) 0.059(2) -0.007(2) 0.006(2) -0.008(3)
C18 0.077(3) 0.058(3) 0.081(3) -0.010(2) 0.008(3) -0.005(3)
C19 0.089(4) 0.054(3) 0.073(3) 0.006(2) 0.006(2) 0.005(2)
C20 0.079(3) 0.051(3) 0.056(2) 0.0015(18) 0.003(2) 0.000(2)
C21 0.077(3) 0.060(3) 0.053(2) 0.0054(19) 0.011(2) 0.007(2)
C22 0.086(3) 0.062(3) 0.056(2) -0.009(2) 0.008(2) -0.013(3)
B1 0.134(6) 0.062(4) 0.096(4) -0.005(4) -0.010(4) 0.025(4)
O1 0.130(3) 0.077(3) 0.145(3) -0.015(2) -0.038(3) 0.040(3)
O2 0.104(3) 0.054(2) 0.087(2) -0.0027(16) -0.0050(17) 0.0139(18)
F1 0.165(3) 0.095(2) 0.113(2) -0.0195(18) -0.004(2) 0.050(2)
F2 0.166(3) 0.098(3) 0.142(3) 0.047(2) -0.002(2) 0.026(2)
F3 0.102(3) 0.174(5) 0.267(6) -0.019(4) 0.009(3) 0.025(3)
F4 0.148(4) 0.225(6) 0.169(4) 0.003(4) -0.069(3) 0.048(3)
F5 0.129(3) 0.131(4) 0.349(7) -0.075(4) -0.096(4) 0.032(3)
C23 0.16(3) 0.049(15) 0.078(16) -0.021(14) -0.02(2) -0.017(16)
Cl1 0.65(4) 0.56(4) 0.54(3) 0.16(3) 0.14(3) 0.44(4)

loop_
_atom_type_symbol
_atom_type_description
_atom_type_scat_dispersion_real
_atom_type_scat_dispersion_imag
_atom_type_scat_source
C C 0.0033 0.0016 'International Tables Vol C Tables 4.2.6.8 and 6.1.1.4'
H H 0 0 'International Tables Vol C Tables 4.2.6.8 and 6.1.1.4'
B B 0.0013 0.0007 'International Tables Vol C Tables 4.2.6.8 and 6.1.1.4'
O O 0.0106 0.006 'International Tables Vol C Tables 4.2.6.8 and 6.1.1.4'
F F 0.0171 0.0103 'International Tables Vol C Tables 4.2.6.8 and 6.1.1.4'
Cl Cl 0.1484 0.1585 'International Tables Vol C Tables 4.2.6.8 and 6.1.1.4'

loop_
_geom_angle_atom_site_label_1
_geom_angle_atom_site_label_2
_geom_angle_atom_site_label_3
_geom_angle
_geom_angle_site_symmetry_1
_geom_angle_site_symmetry_3
F5 C1 F4 107.8(7) . .
F5 C1 F3 106.3(8) . .
F4 C1 F3 103.1(6) . .
F5 C1 C2 115.4(6) . .
F4 C1 C2 113.4(8) . .
F3 C1 C2 110.0(7) . .
O1 C2 C3 125.5(5) . .
O1 C2 C1 113.5(5) . .
C3 C2 C1 120.9(6) . .
C2 C3 C4 118.2(5) . .
C2 C3 H3 120.9 . .
C4 C3 H3 120.9 . .
O2 C4 C3 119.6(4) . .
O2 C4 C5 118.3(4) . .
C3 C4 C5 122.1(5) . .
C6 C5 C4 122.7(4) . .
C6 C5 H5 118.7 . .
C4 C5 H5 118.7 . .
C5 C6 C7 127.7(4) . .
C5 C6 H6 116.1 . .
C7 C6 H6 116.1 . .
C8 C7 C20 119.0(4) . .
C8 C7 C6 119.9(4) . .
C20 C7 C6 121.1(4) . .
C9 C8 C7 121.5(4) . .
C9 C8 H8 119.3 . .
C7 C8 H8 119.3 . .
C8 C9 C10 121.4(4) . .
C8 C9 H9 119.3 . .
C10 C9 H9 119.3 . .
C9 C10 C21 118.8(4) . .
C9 C10 C11 122.0(4) . .
C21 C10 C11 119.2(4) . .
C12 C11 C10 121.2(5) . .
C12 C11 H11 119.4 . .
C10 C11 H11 119.4 . .
C11 C12 C13 122.4(5) . .
C11 C12 H12 118.8 . .
C13 C12 H12 118.8 . .
C14 C13 C22 119.6(5) . .
C14 C13 C12 123.2(5) . .
C22 C13 C12 117.2(4) . .
C13 C14 C15 121.0(5) . .
C13 C14 H14 119.5 . .
C15 C14 H14 119.5 . .
C16 C15 C14 120.4(5) . .
C16 C15 H15 119.8 . .
C14 C15 H15 119.8 . .
C15 C16 C17 122.0(5) . .
C15 C16 H16 119 . .
C17 C16 H16 119 . .
C16 C17 C18 124.2(5) . .
C16 C17 C22 117.6(5) . .
C18 C17 C22 118.2(4) . .
C19 C18 C17 122.6(4) . .
C19 C18 H18 118.7 . .
C17 C18 H18 118.7 . .
C18 C19 C20 121.6(4) . .
C18 C19 H19 119.2 . .
C20 C19 H19 119.2 . .
C21 C20 C19 117.1(4) . .
C21 C20 C7 119.0(4) . .
C19 C20 C7 123.9(4) . .
C10 C21 C20 120.4(4) . .
C10 C21 C22 118.8(4) . .
C20 C21 C22 120.8(4) . .
C13 C22 C17 119.3(4) . .
C13 C22 C21 121.1(4) . .
C17 C22 C21 119.6(4) . .
F2 B1 F1 113.0(5) . .
F2 B1 O1 109.1(5) . .
F1 B1 O1 108.7(6) . .
F2 B1 O2 107.2(6) . .
F1 B1 O2 107.0(5) . .
O1 B1 O2 111.9(5) . .
C2 O1 B1 120.7(4) . .
C4 O2 B1 123.6(4) . .
C23 C23 Cl1 69(2) 2 2
C23 C23 Cl1 59.5(19) 2 .
Cl1 C23 Cl1 101(2) 2 .
C23 Cl1 C23 51(3) 2 .

loop_
_geom_bond_atom_site_label_1
_geom_bond_atom_site_label_2
_geom_bond_distance
_geom_bond_site_symmetry_2
C1 F5 1.299(8) .
C1 F4 1.315(9) .
C1 F3 1.340(9) .
C1 C2 1.484(9) .
C2 O1 1.287(6) .
C2 C3 1.359(7) .
C3 C4 1.399(6) .
C3 H3 0.93 .
C4 O2 1.300(5) .
C4 C5 1.435(6) .
C5 C6 1.342(6) .
C5 H5 0.93 .
C6 C7 1.438(6) .
C6 H6 0.93 .
C7 C8 1.411(6) .
C7 C20 1.430(6) .
C8 C9 1.363(6) .
C8 H8 0.93 .
C9 C10 1.413(6) .
C9 H9 0.93 .
C10 C21 1.417(6) .
C10 C11 1.420(6) .
C11 C12 1.343(6) .
C11 H11 0.93 .
C12 C13 1.427(6) .
C12 H12 0.93 .
C13 C14 1.362(6) .
C13 C22 1.418(6) .
C14 C15 1.378(7) .
C14 H14 0.93 .
C15 C16 1.347(7) .
C15 H15 0.93 .
C16 C17 1.399(6) .
C16 H16 0.93 .
C17 C18 1.405(6) .
C17 C22 1.420(6) .
C18 C19 1.354(6) .
C18 H18 0.93 .
C19 C20 1.427(6) .
C19 H19 0.93 .
C20 C21 1.425(6) .
C21 C22 1.428(6) .
B1 F2 1.356(8) .
B1 F1 1.367(7) .
B1 O1 1.449(8) .
B1 O2 1.498(7) .
C23 C23 1.49(8) 2
C23 Cl1 1.65(4) 2
C23 Cl1 1.79(4) .
Cl1 C23 1.65(4) 2
